data_7034189
loop_
_publ_author_name
'Palacios, Laura'
'Di Giuseppe, Andrea'
'Castarlenas, Ricardo'
'Lahoz, Fernando J.'
'P\'erez-Torrente, Jes\'us J'
'Oro, Luis A.'

_publ_section_title
;
 Pyridine versus acetonitrile coordination in rhodium-N-heterocyclic
 carbene square-planar complexes.
;
_journal_issue 12
_journal_name_full 'Dalton transactions (Cambridge, England : 2003)'
_journal_page_first 5777
_journal_page_last 5789
_journal_paper_doi 10.1039/c5dt00182j
_journal_volume 44
_journal_year 2015
_chemical_formula_moiety 'C37 H46 Cl N4 O2 Rh, C7 H8, 0.5 (C7 H8)'
_chemical_formula_sum 'C47.5 H58 Cl N4 O2 Rh'
_chemical_formula_weight 855.34
_chemical_name_systematic
; 
 ? 
;
_chemical_properties_physical Moisture-sensitive
_space_group_IT_number 2
_symmetry_cell_setting triclinic
_symmetry_space_group_name_Hall '-P 1'
_symmetry_space_group_name_H-M 'P -1'
_atom_sites_solution_hydrogens geom
_atom_sites_solution_primary direct
_atom_sites_solution_secondary difmap
_audit_creation_method SHELXL-97
_audit_update_record
;
2014-11-25 deposited with the CCDC.
2015-02-10 downloaded from the CCDC.
;
_cell_angle_alpha 76.3110(10)
_cell_angle_beta 82.8450(10)
_cell_angle_gamma 66.7150(10)
_cell_formula_units_Z 2
_cell_length_a 10.1915(9)
_cell_length_b 12.3169(10)
_cell_length_c 18.8266(16)
_cell_measurement_reflns_used 9926
_cell_measurement_temperature 100(2)
_cell_measurement_theta_max 29.46
_cell_measurement_theta_min 2.28
_cell_volume 2107.8(3)
_computing_cell_refinement 'SAINT+ in APEX2 v. 2008.4 (Bruker AXS, 2008)'
_computing_data_collection 'SMART in APEX2 v. 2008.4 (Bruker AXS, 2008)'
_computing_data_reduction 'SAINT+ in APEX2 v. 2008.4 (Bruker AXS, 2008)'
_computing_molecular_graphics 'XP program, SHELXTL v6.12, Bruker2000'
_computing_publication_material ENCIFER
_computing_structure_refinement 'SHELXL-97 (Sheldrick, 2008)'
_computing_structure_solution 'SHELXS-97 (Sheldrick, 1990)'
_diffrn_ambient_temperature 100(2)
_diffrn_measured_fraction_theta_full 0.994
_diffrn_measured_fraction_theta_max 0.904
_diffrn_measurement_device_type 'Bruker APEX DUO system'
_diffrn_measurement_method '\w rotations with narrow frames'
_diffrn_radiation_monochromator graphite
_diffrn_radiation_source 'fine-focus sealed tube'
_diffrn_radiation_type MoK\a
_diffrn_radiation_wavelength 0.71073
_diffrn_reflns_av_R_equivalents 0.0305
_diffrn_reflns_av_sigmaI/netI 0.0434
_diffrn_reflns_limit_h_max 13
_diffrn_reflns_limit_h_min -13
_diffrn_reflns_limit_k_max 17
_diffrn_reflns_limit_k_min -17
_diffrn_reflns_limit_l_max 25
_diffrn_reflns_limit_l_min -24
_diffrn_reflns_number 23523
_diffrn_reflns_theta_full 28.00
_diffrn_reflns_theta_max 29.64
_diffrn_reflns_theta_min 1.84
_exptl_absorpt_coefficient_mu 0.512
_exptl_absorpt_correction_T_max 0.9773
_exptl_absorpt_correction_T_min 0.8975
_exptl_absorpt_correction_type multi-scan
_exptl_absorpt_process_details
; 
 Multi-scan correction included in APEX2 package (Bruker AXS, 2008)
;
_exptl_crystal_colour orange
_exptl_crystal_density_diffrn 1.348
_exptl_crystal_density_method 'not measured'
_exptl_crystal_description prism
_exptl_crystal_F_000 898
_exptl_crystal_recrystallization_method 'Re-crystallisation from solvent: toluene/hexane'
_exptl_crystal_size_max 0.216
_exptl_crystal_size_mid 0.117
_exptl_crystal_size_min 0.045
_refine_diff_density_max 1.071
_refine_diff_density_min -0.611
_refine_diff_density_rms 0.078
_refine_ls_extinction_method none
_refine_ls_goodness_of_fit_ref 1.081
_refine_ls_hydrogen_treatment constr
_refine_ls_matrix_type full
_refine_ls_number_parameters 478
_refine_ls_number_reflns 10755
_refine_ls_number_restraints 0
_refine_ls_restrained_S_all 1.081
_refine_ls_R_factor_all 0.0398
_refine_ls_R_factor_gt 0.0331
_refine_ls_shift/su_max 0.015
_refine_ls_shift/su_mean 0.000
_refine_ls_structure_factor_coef Fsqd
_refine_ls_weighting_details 'calc w=1/[\s^2^(Fo^2^)+(0.0439P)^2^+0.0000P] where P=(Fo^2^+2Fc^2^)/3'
_refine_ls_weighting_scheme calc
_refine_ls_wR_factor_gt 0.0807
_refine_ls_wR_factor_ref 0.0831
_reflns_number_gt 9398
_reflns_number_total 10755
_reflns_threshold_expression >2sigma(I)
_cod_data_source_file c5dt00182j2.cif
_cod_data_source_block compnd_19
_cod_depositor_comments
;
The following automatic conversions were performed:

'_symmetry_cell_setting' value 'Triclinic' changed to 'triclinic'
according to
/usr/data/users/saulius/crontab/automatic-downloads/rss-feeds/RSC/lib/dictionaries/cif_core.dic
dictionary named 'cif_core.dic' version 2.4.2 from 2011-04-26.

Automatic conversion script
Id: cif_fix_values 3008 2015-01-20 13:52:24Z robertas 

 Adding full bibliography for 7034186--7034189.cif.
;
_cod_original_sg_symbol_H-M P-1
_cod_original_formula_sum 'C47.50 H58 Cl N4 O2 Rh'
_cod_database_code 7034189

loop_
_symmetry_equiv_pos_as_xyz
'x, y, z'
'-x, -y, -z'

loop_
_atom_site_label
_atom_site_type_symbol
_atom_site_fract_x
_atom_site_fract_y
_atom_site_fract_z
_atom_site_U_iso_or_equiv
_atom_site_adp_type
_atom_site_occupancy
_atom_site_symmetry_multiplicity
_atom_site_calc_flag
_atom_site_refinement_flags
Rh1 Rh 0.031346(14) 0.195636(12) 0.130852(7) 0.01322(5) Uani 1 1 d .
Cl1 Cl -0.14974(5) 0.12887(4) 0.19737(2) 0.02182(10) Uani 1 1 d .
O1 O 0.21328(13) 0.19352(11) 0.07764(7) 0.0193(3) Uani 1 1 d .
O2 O 0.21578(13) 0.07319(11) 0.10478(7) 0.0187(3) Uani 1 1 d .
N1 N -0.04230(16) 0.18920(14) 0.03011(8) 0.0180(3) Uani 1 1 d .
N2 N -0.12001(15) 0.37863(13) 0.11852(8) 0.0155(3) Uani 1 1 d .
N3 N 0.20152(15) 0.06374(13) 0.26680(8) 0.0145(3) Uani 1 1 d .
N4 N 0.11320(15) 0.25327(13) 0.26599(8) 0.0153(3) Uani 1 1 d .
C1 C 0.0549(2) 0.14317(17) -0.02105(10) 0.0211(4) Uani 1 1 d .
H1 H 0.1519 0.1303 -0.0160 0.025 Uiso 1 1 calc R
C2 C 0.0199(2) 0.11368(17) -0.08092(10) 0.0245(4) Uani 1 1 d .
H2 H 0.0918 0.0810 -0.1158 0.029 Uiso 1 1 calc R
C3 C -0.1204(2) 0.13235(18) -0.08912(11) 0.0273(4) Uani 1 1 d .
H3 H -0.1467 0.1112 -0.1290 0.033 Uiso 1 1 calc R
C4 C -0.2223(2) 0.18273(19) -0.03779(11) 0.0283(4) Uani 1 1 d .
H4 H -0.3202 0.1988 -0.0428 0.034 Uiso 1 1 calc R
C5 C -0.1795(2) 0.20940(17) 0.02090(11) 0.0230(4) Uani 1 1 d .
H5 H -0.2499 0.2433 0.0560 0.028 Uiso 1 1 calc R
C6 C -0.0659(2) 0.46302(17) 0.08681(9) 0.0183(4) Uani 1 1 d .
H6 H 0.0350 0.4388 0.0815 0.022 Uiso 1 1 calc R
C7 C -0.1498(2) 0.58302(17) 0.06166(10) 0.0222(4) Uani 1 1 d .
H7 H -0.1072 0.6397 0.0402 0.027 Uiso 1 1 calc R
C8 C -0.2965(2) 0.61917(18) 0.06824(10) 0.0247(4) Uani 1 1 d .
H8 H -0.3568 0.7007 0.0505 0.030 Uiso 1 1 calc R
C9 C -0.3540(2) 0.53389(18) 0.10133(11) 0.0240(4) Uani 1 1 d .
H9 H -0.4546 0.5564 0.1070 0.029 Uiso 1 1 calc R
C10 C -0.26274(19) 0.41501(17) 0.12622(10) 0.0195(4) Uani 1 1 d .
H10 H -0.3030 0.3574 0.1495 0.023 Uiso 1 1 calc R
C11 C 0.11822(17) 0.17274(15) 0.22602(9) 0.0139(3) Uani 1 1 d .
C12 C 0.24488(19) 0.07877(17) 0.32967(10) 0.0193(4) Uani 1 1 d .
H12 H 0.3029 0.0166 0.3662 0.023 Uiso 1 1 calc R
C13 C 0.18962(19) 0.19702(17) 0.32914(10) 0.0193(4) Uani 1 1 d .
H13 H 0.2007 0.2351 0.3651 0.023 Uiso 1 1 calc R
C14 C 0.25332(18) -0.05693(16) 0.25210(9) 0.0160(3) Uani 1 1 d .
C15 C 0.17912(19) -0.13166(16) 0.28478(9) 0.0170(3) Uani 1 1 d .
C16 C 0.2367(2) -0.25005(17) 0.27336(10) 0.0206(4) Uani 1 1 d .
H16 H 0.1876 -0.3026 0.2931 0.025 Uiso 1 1 calc R
C17 C 0.3637(2) -0.29177(17) 0.23380(10) 0.0243(4) Uani 1 1 d .
H17 H 0.4001 -0.3721 0.2260 0.029 Uiso 1 1 calc R
C18 C 0.4382(2) -0.21755(17) 0.20548(10) 0.0216(4) Uani 1 1 d .
H18 H 0.5271 -0.2488 0.1800 0.026 Uiso 1 1 calc R
C19 C 0.38572(19) -0.09799(16) 0.21356(9) 0.0175(3) Uani 1 1 d .
C20 C 0.47277(19) -0.01979(18) 0.18640(10) 0.0219(4) Uani 1 1 d .
H20 H 0.4061 0.0666 0.1815 0.026 Uiso 1 1 calc R
C21 C 0.5841(2) -0.0455(2) 0.24239(12) 0.0316(5) Uani 1 1 d .
H21A H 0.5358 -0.0309 0.2896 0.047 Uiso 1 1 calc R
H21B H 0.6369 0.0079 0.2252 0.047 Uiso 1 1 calc R
H21C H 0.6509 -0.1298 0.2482 0.047 Uiso 1 1 calc R
C22 C 0.5473(2) -0.0369(2) 0.11154(12) 0.0331(5) Uani 1 1 d .
H22A H 0.6233 -0.1175 0.1165 0.050 Uiso 1 1 calc R
H22B H 0.5888 0.0244 0.0931 0.050 Uiso 1 1 calc R
H22C H 0.4775 -0.0285 0.0772 0.050 Uiso 1 1 calc R
C23 C 0.0465(2) -0.09139(18) 0.33421(10) 0.0206(4) Uani 1 1 d .
H23 H 0.0034 -0.0011 0.3233 0.025 Uiso 1 1 calc R
C24 C -0.0661(2) -0.13807(19) 0.32154(11) 0.0272(4) Uani 1 1 d .
H24A H -0.0837 -0.1186 0.2692 0.041 Uiso 1 1 calc R
H24B H -0.1553 -0.0996 0.3482 0.041 Uiso 1 1 calc R
H24C H -0.0313 -0.2258 0.3392 0.041 Uiso 1 1 calc R
C25 C 0.0869(2) -0.1350(2) 0.41462(11) 0.0328(5) Uani 1 1 d .
H25A H 0.1316 -0.2234 0.4259 0.049 Uiso 1 1 calc R
H25B H 0.0007 -0.1084 0.4459 0.049 Uiso 1 1 calc R
H25C H 0.1542 -0.1011 0.4235 0.049 Uiso 1 1 calc R
C26 C 0.04863(19) 0.38375(16) 0.24830(10) 0.0170(3) Uani 1 1 d .
C27 C 0.1326(2) 0.44579(18) 0.20824(10) 0.0212(4) Uani 1 1 d .
C28 C 0.0721(2) 0.57228(19) 0.19783(11) 0.0281(4) Uani 1 1 d .
H28 H 0.1254 0.6182 0.1715 0.034 Uiso 1 1 calc R
C29 C -0.0625(3) 0.63076(19) 0.22511(11) 0.0310(5) Uani 1 1 d .
H29 H -0.1011 0.7164 0.2172 0.037 Uiso 1 1 calc R
C30 C -0.1431(2) 0.56644(18) 0.26408(11) 0.0265(4) Uani 1 1 d .
H30 H -0.2365 0.6087 0.2821 0.032 Uiso 1 1 calc R
C31 C -0.0884(2) 0.44034(17) 0.27704(10) 0.0188(4) Uani 1 1 d .
C32 C -0.17358(19) 0.36816(18) 0.32138(10) 0.0214(4) Uani 1 1 d .
H32 H -0.1406 0.2894 0.3054 0.026 Uiso 1 1 calc R
C33 C -0.3347(2) 0.4326(2) 0.31003(11) 0.0304(5) Uani 1 1 d .
H33A H -0.3730 0.5010 0.3348 0.046 Uiso 1 1 calc R
H33B H -0.3821 0.3760 0.3304 0.046 Uiso 1 1 calc R
H33C H -0.3520 0.4620 0.2576 0.046 Uiso 1 1 calc R
C34 C -0.1464(2) 0.3413(2) 0.40323(11) 0.0345(5) Uani 1 1 d .
H34A H -0.0449 0.2926 0.4116 0.052 Uiso 1 1 calc R
H34B H -0.2040 0.2967 0.4308 0.052 Uiso 1 1 calc R
H34C H -0.1730 0.4174 0.4195 0.052 Uiso 1 1 calc R
C35 C 0.2799(2) 0.3808(2) 0.17649(11) 0.0291(5) Uani 1 1 d .
H35 H 0.2816 0.3039 0.1667 0.035 Uiso 1 1 calc R
C36 C 0.3967(2) 0.3475(2) 0.23042(13) 0.0389(5) Uani 1 1 d .
H36A H 0.4019 0.4214 0.2386 0.058 Uiso 1 1 calc R
H36B H 0.4888 0.2985 0.2103 0.058 Uiso 1 1 calc R
H36C H 0.3742 0.3013 0.2769 0.058 Uiso 1 1 calc R
C37 C 0.3152(3) 0.4535(3) 0.10404(12) 0.0436(6) Uani 1 1 d .
H37A H 0.2407 0.4746 0.0692 0.065 Uiso 1 1 calc R
H37B H 0.4077 0.4049 0.0841 0.065 Uiso 1 1 calc R
H37C H 0.3196 0.5275 0.1124 0.065 Uiso 1 1 calc R
C91 C 0.6073(2) 0.6616(2) 0.46427(12) 0.0318(5) Uani 1 1 d .
C92 C 0.7344(3) 0.6830(3) 0.44997(14) 0.0451(6) Uani 1 1 d .
H92 H 0.7482 0.7316 0.4046 0.054 Uiso 1 1 calc R
C93 C 0.8374(3) 0.6354(3) 0.49985(17) 0.0578(8) Uani 1 1 d .
H93 H 0.9226 0.6512 0.4890 0.069 Uiso 1 1 calc R
C94 C 0.8206(3) 0.5630(3) 0.56758(16) 0.0522(7) Uani 1 1 d .
H94 H 0.8932 0.5292 0.6025 0.063 Uiso 1 1 calc R
C95 C 0.6963(3) 0.5427(2) 0.58149(14) 0.0469(6) Uani 1 1 d .
H95 H 0.6819 0.4951 0.6271 0.056 Uiso 1 1 calc R
C96 C 0.5924(2) 0.5898(2) 0.53076(12) 0.0310(5) Uani 1 1 d .
H96 H 0.5081 0.5728 0.5416 0.037 Uiso 1 1 calc R
C97 C 0.4934(3) 0.7160(2) 0.41020(14) 0.0442(6) Uani 1 1 d .
H97A H 0.4222 0.7908 0.4225 0.066 Uiso 1 1 calc R
H97B H 0.4474 0.6592 0.4111 0.066 Uiso 1 1 calc R
H97C H 0.5352 0.7339 0.3612 0.066 Uiso 1 1 calc R

loop_
_atom_site_aniso_label
_atom_site_aniso_U_11
_atom_site_aniso_U_22
_atom_site_aniso_U_33
_atom_site_aniso_U_23
_atom_site_aniso_U_13
_atom_site_aniso_U_12
Rh1 0.01495(7) 0.01201(7) 0.01341(7) -0.00243(5) -0.00123(5) -0.00574(5)
Cl1 0.0220(2) 0.0226(2) 0.0226(2) 0.00186(17) -0.00207(17) -0.01346(18)
O1 0.0195(6) 0.0171(6) 0.0204(6) -0.0035(5) 0.0039(5) -0.0077(5)
O2 0.0201(6) 0.0131(6) 0.0205(6) -0.0030(5) 0.0011(5) -0.0046(5)
N1 0.0227(8) 0.0151(7) 0.0168(7) -0.0019(6) -0.0043(6) -0.0076(6)
N2 0.0179(7) 0.0144(7) 0.0142(7) -0.0034(6) 0.0000(5) -0.0061(6)
N3 0.0159(7) 0.0141(7) 0.0140(7) -0.0033(6) -0.0011(5) -0.0059(6)
N4 0.0163(7) 0.0139(7) 0.0162(7) -0.0039(6) -0.0007(5) -0.0058(6)
C1 0.0293(10) 0.0160(9) 0.0173(9) 0.0004(7) -0.0021(7) -0.0096(8)
C2 0.0400(12) 0.0162(9) 0.0164(9) -0.0014(7) -0.0018(8) -0.0107(8)
C3 0.0487(13) 0.0186(10) 0.0190(9) -0.0006(7) -0.0108(8) -0.0164(9)
C4 0.0321(11) 0.0259(11) 0.0290(11) 0.0002(8) -0.0137(8) -0.0130(9)
C5 0.0255(10) 0.0195(9) 0.0234(10) -0.0037(8) -0.0059(7) -0.0067(8)
C6 0.0222(9) 0.0188(9) 0.0156(8) -0.0043(7) 0.0017(7) -0.0098(7)
C7 0.0320(10) 0.0181(9) 0.0166(9) -0.0026(7) 0.0024(7) -0.0110(8)
C8 0.0305(10) 0.0170(9) 0.0215(10) -0.0047(7) -0.0021(8) -0.0029(8)
C9 0.0182(9) 0.0251(10) 0.0250(10) -0.0081(8) 0.0003(7) -0.0031(7)
C10 0.0202(9) 0.0210(9) 0.0185(9) -0.0055(7) 0.0014(7) -0.0087(7)
C11 0.0136(8) 0.0130(8) 0.0165(8) -0.0035(6) 0.0018(6) -0.0069(6)
C12 0.0213(9) 0.0205(9) 0.0161(9) -0.0027(7) -0.0050(7) -0.0072(7)
C13 0.0209(9) 0.0219(9) 0.0163(9) -0.0057(7) -0.0044(7) -0.0071(7)
C14 0.0179(8) 0.0128(8) 0.0161(8) -0.0029(6) -0.0035(6) -0.0040(6)
C15 0.0194(9) 0.0160(9) 0.0143(8) -0.0006(7) -0.0034(6) -0.0059(7)
C16 0.0285(10) 0.0160(9) 0.0183(9) 0.0002(7) -0.0052(7) -0.0101(7)
C17 0.0328(11) 0.0141(9) 0.0245(10) -0.0056(7) -0.0067(8) -0.0046(8)
C18 0.0201(9) 0.0206(9) 0.0191(9) -0.0058(7) -0.0011(7) -0.0016(7)
C19 0.0167(8) 0.0187(9) 0.0157(8) -0.0034(7) -0.0027(6) -0.0046(7)
C20 0.0173(9) 0.0239(10) 0.0234(9) -0.0038(8) 0.0019(7) -0.0081(7)
C21 0.0220(10) 0.0377(13) 0.0369(12) -0.0057(10) -0.0033(8) -0.0135(9)
C22 0.0272(11) 0.0398(13) 0.0292(11) -0.0060(10) 0.0090(9) -0.0127(9)
C23 0.0211(9) 0.0222(9) 0.0188(9) -0.0026(7) 0.0014(7) -0.0099(7)
C24 0.0257(10) 0.0263(11) 0.0311(11) -0.0006(8) -0.0006(8) -0.0147(8)
C25 0.0302(11) 0.0470(14) 0.0199(10) -0.0026(9) 0.0025(8) -0.0166(10)
C26 0.0218(9) 0.0156(8) 0.0160(8) -0.0045(7) -0.0031(7) -0.0080(7)
C27 0.0276(10) 0.0239(10) 0.0185(9) -0.0069(7) -0.0002(7) -0.0152(8)
C28 0.0444(13) 0.0236(10) 0.0243(10) -0.0041(8) -0.0015(9) -0.0216(9)
C29 0.0502(14) 0.0154(9) 0.0287(11) -0.0047(8) -0.0062(9) -0.0122(9)
C30 0.0303(11) 0.0186(10) 0.0260(10) -0.0080(8) -0.0028(8) -0.0022(8)
C31 0.0215(9) 0.0197(9) 0.0155(8) -0.0048(7) -0.0024(7) -0.0071(7)
C32 0.0187(9) 0.0227(10) 0.0208(9) -0.0045(7) 0.0016(7) -0.0064(7)
C33 0.0196(10) 0.0431(13) 0.0227(10) -0.0071(9) 0.0026(8) -0.0067(9)
C34 0.0306(12) 0.0478(14) 0.0216(10) 0.0027(9) -0.0014(8) -0.0166(10)
C35 0.0330(11) 0.0357(12) 0.0300(11) -0.0149(9) 0.0094(9) -0.0233(10)
C36 0.0292(12) 0.0432(14) 0.0418(14) -0.0031(11) 0.0044(10) -0.0161(10)
C37 0.0433(14) 0.077(2) 0.0296(12) -0.0146(12) 0.0102(10) -0.0442(14)
C91 0.0355(12) 0.0295(11) 0.0316(11) -0.0119(9) 0.0034(9) -0.0117(9)
C92 0.0540(16) 0.0549(17) 0.0406(14) -0.0160(12) 0.0177(12) -0.0377(14)
C93 0.0466(17) 0.086(2) 0.0557(18) -0.0283(17) 0.0109(14) -0.0366(17)
C94 0.0395(15) 0.0637(19) 0.0533(17) -0.0269(15) -0.0063(12) -0.0097(13)
C95 0.0573(17) 0.0417(15) 0.0325(13) -0.0036(11) 0.0008(11) -0.0121(13)
C96 0.0337(12) 0.0320(12) 0.0282(11) -0.0076(9) 0.0085(9) -0.0152(9)
C97 0.0527(16) 0.0360(14) 0.0359(13) -0.0087(11) -0.0035(11) -0.0073(12)

loop_
_atom_type_symbol
_atom_type_description
_atom_type_scat_dispersion_real
_atom_type_scat_dispersion_imag
_atom_type_scat_source
C C 0.0033 0.0016 'International Tables Vol C Tables 4.2.6.8 and 6.1.1.4'
H H 0.0000 0.0000 'International Tables Vol C Tables 4.2.6.8 and 6.1.1.4'
N N 0.0061 0.0033 'International Tables Vol C Tables 4.2.6.8 and 6.1.1.4'
O O 0.0106 0.0060 'International Tables Vol C Tables 4.2.6.8 and 6.1.1.4'
Cl Cl 0.1484 0.1585 'International Tables Vol C Tables 4.2.6.8 and 6.1.1.4'
Rh Rh -1.1178 0.9187 'International Tables Vol C Tables 4.2.6.8 and 6.1.1.4'

loop_
_geom_angle_atom_site_label_1
_geom_angle_atom_site_label_2
_geom_angle_atom_site_label_3
_geom_angle
O2 Rh1 O1 42.53(5)
O2 Rh1 C11 86.67(6)
O1 Rh1 C11 90.04(6)
O2 Rh1 N2 151.26(5)
O1 Rh1 N2 109.33(5)
C11 Rh1 N2 101.44(6)
O2 Rh1 N1 85.75(6)
O1 Rh1 N1 88.04(5)
C11 Rh1 N1 170.67(6)
N2 Rh1 N1 87.80(6)
O2 Rh1 Cl1 118.83(4)
O1 Rh1 Cl1 161.34(4)
C11 Rh1 Cl1 89.37(5)
N2 Rh1 Cl1 89.05(4)
N1 Rh1 Cl1 89.54(4)
O2 O1 Rh1 68.49(7)
O1 O2 Rh1 68.98(7)
C1 N1 C5 117.51(16)
C1 N1 Rh1 118.76(12)
C5 N1 Rh1 122.71(12)
C10 N2 C6 117.40(16)
C10 N2 Rh1 126.61(12)
C6 N2 Rh1 114.73(12)
C11 N3 C12 111.14(14)
C11 N3 C14 130.43(15)
C12 N3 C14 118.35(14)
C11 N4 C13 112.06(15)
C11 N4 C26 128.82(15)
C13 N4 C26 118.99(15)
N1 C1 C2 122.90(18)
N1 C1 H1 118.6
C2 C1 H1 118.6
C3 C2 C1 119.19(19)
C3 C2 H2 120.4
C1 C2 H2 120.4
C2 C3 C4 118.48(18)
C2 C3 H3 120.8
C4 C3 H3 120.8
C3 C4 C5 119.19(19)
C3 C4 H4 120.4
C5 C4 H4 120.4
N1 C5 C4 122.69(18)
N1 C5 H5 118.7
C4 C5 H5 118.7
N2 C6 C7 123.28(17)
N2 C6 H6 118.4
C7 C6 H6 118.4
C8 C7 C6 118.97(18)
C8 C7 H7 120.5
C6 C7 H7 120.5
C7 C8 C9 118.52(18)
C7 C8 H8 120.7
C9 C8 H8 120.7
C8 C9 C10 119.31(18)
C8 C9 H9 120.3
C10 C9 H9 120.3
N2 C10 C9 122.48(17)
N2 C10 H10 118.8
C9 C10 H10 118.8
N4 C11 N3 103.02(14)
N4 C11 Rh1 131.64(13)
N3 C11 Rh1 125.34(12)
C13 C12 N3 107.12(16)
C13 C12 H12 126.4
N3 C12 H12 126.4
C12 C13 N4 106.65(16)
C12 C13 H13 126.7
N4 C13 H13 126.7
C15 C14 C19 123.25(16)
C15 C14 N3 118.23(15)
C19 C14 N3 117.99(15)
C16 C15 C14 116.95(16)
C16 C15 C23 120.00(16)
C14 C15 C23 122.97(16)
C17 C16 C15 121.07(17)
C17 C16 H16 119.5
C15 C16 H16 119.5
C16 C17 C18 120.53(18)
C16 C17 H17 119.7
C18 C17 H17 119.7
C17 C18 C19 121.40(17)
C17 C18 H18 119.3
C19 C18 H18 119.3
C18 C19 C14 116.63(16)
C18 C19 C20 120.89(16)
C14 C19 C20 122.35(16)
C19 C20 C22 112.90(16)
C19 C20 C21 110.26(15)
C22 C20 C21 109.68(16)
C19 C20 H20 107.9
C22 C20 H20 107.9
C21 C20 H20 107.9
C20 C21 H21A 109.5
C20 C21 H21B 109.5
H21A C21 H21B 109.5
C20 C21 H21C 109.5
H21A C21 H21C 109.5
H21B C21 H21C 109.5
C20 C22 H22A 109.5
C20 C22 H22B 109.5
H22A C22 H22B 109.5
C20 C22 H22C 109.5
H22A C22 H22C 109.5
H22B C22 H22C 109.5
C15 C23 C25 110.23(16)
C15 C23 C24 112.10(16)
C25 C23 C24 109.33(16)
C15 C23 H23 108.4
C25 C23 H23 108.4
C24 C23 H23 108.4
C23 C24 H24A 109.5
C23 C24 H24B 109.5
H24A C24 H24B 109.5
C23 C24 H24C 109.5
H24A C24 H24C 109.5
H24B C24 H24C 109.5
C23 C25 H25A 109.5
C23 C25 H25B 109.5
H25A C25 H25B 109.5
C23 C25 H25C 109.5
H25A C25 H25C 109.5
H25B C25 H25C 109.5
C31 C26 C27 123.96(17)
C31 C26 N4 118.22(15)
C27 C26 N4 117.61(16)
C26 C27 C28 116.39(18)
C26 C27 C35 122.26(17)
C28 C27 C35 121.34(17)
C29 C28 C27 121.13(18)
C29 C28 H28 119.4
C27 C28 H28 119.4
C28 C29 C30 120.94(19)
C28 C29 H29 119.5
C30 C29 H29 119.5
C29 C30 C31 120.72(19)
C29 C30 H30 119.6
C31 C30 H30 119.6
C26 C31 C30 116.86(17)
C26 C31 C32 121.66(16)
C30 C31 C32 121.48(17)
C31 C32 C33 112.69(16)
C31 C32 C34 110.79(16)
C33 C32 C34 108.89(16)
C31 C32 H32 108.1
C33 C32 H32 108.1
C34 C32 H32 108.1
C32 C33 H33A 109.5
C32 C33 H33B 109.5
H33A C33 H33B 109.5
C32 C33 H33C 109.5
H33A C33 H33C 109.5
H33B C33 H33C 109.5
C32 C34 H34A 109.5
C32 C34 H34B 109.5
H34A C34 H34B 109.5
C32 C34 H34C 109.5
H34A C34 H34C 109.5
H34B C34 H34C 109.5
C27 C35 C36 111.64(17)
C27 C35 C37 112.9(2)
C36 C35 C37 109.26(17)
C27 C35 H35 107.6
C36 C35 H35 107.6
C37 C35 H35 107.6
C35 C36 H36A 109.5
C35 C36 H36B 109.5
H36A C36 H36B 109.5
C35 C36 H36C 109.5
H36A C36 H36C 109.5
H36B C36 H36C 109.5
C35 C37 H37A 109.5
C35 C37 H37B 109.5
H37A C37 H37B 109.5
C35 C37 H37C 109.5
H37A C37 H37C 109.5
H37B C37 H37C 109.5
C96 C91 C92 117.5(2)
C96 C91 C97 121.7(2)
C92 C91 C97 120.8(2)
C93 C92 C91 120.9(2)
C93 C92 H92 119.5
C91 C92 H92 119.5
C92 C93 C94 121.1(3)
C92 C93 H93 119.5
C94 C93 H93 119.5
C95 C94 C93 117.9(3)
C95 C94 H94 121.1
C93 C94 H94 121.1
C94 C95 C96 121.2(2)
C94 C95 H95 119.4
C96 C95 H95 119.4
C95 C96 C91 121.5(2)
C95 C96 H96 119.3
C91 C96 H96 119.3
C91 C97 H97A 109.5
C91 C97 H97B 109.5
H97A C97 H97B 109.5
C91 C97 H97C 109.5
H97A C97 H97C 109.5
H97B C97 H97C 109.5

loop_
_geom_bond_atom_site_label_1
_geom_bond_atom_site_label_2
_geom_bond_distance
Rh1 O2 1.9819(13)
Rh1 O1 1.9884(12)
Rh1 C11 2.0081(17)
Rh1 N2 2.1462(15)
Rh1 N1 2.1541(15)
Rh1 Cl1 2.4057(4)
O1 O2 1.4399(17)
N1 C1 1.344(2)
N1 C5 1.347(2)
N2 C10 1.342(2)
N2 C6 1.349(2)
N3 C11 1.373(2)
N3 C12 1.389(2)
N3 C14 1.450(2)
N4 C11 1.362(2)
N4 C13 1.384(2)
N4 C26 1.446(2)
C1 C2 1.388(3)
C1 H1 0.9500
C2 C3 1.379(3)
C2 H2 0.9500
C3 C4 1.386(3)
C3 H3 0.9500
C4 C5 1.387(3)
C4 H4 0.9500
C5 H5 0.9500
C6 C7 1.382(3)
C6 H6 0.9500
C7 C8 1.379(3)
C7 H7 0.9500
C8 C9 1.386(3)
C8 H8 0.9500
C9 C10 1.391(3)
C9 H9 0.9500
C10 H10 0.9500
C12 C13 1.336(3)
C12 H12 0.9500
C13 H13 0.9500
C14 C15 1.401(2)
C14 C19 1.412(2)
C15 C16 1.399(3)
C15 C23 1.521(2)
C16 C17 1.382(3)
C16 H16 0.9500
C17 C18 1.384(3)
C17 H17 0.9500
C18 C19 1.393(3)
C18 H18 0.9500
C19 C20 1.518(2)
C20 C22 1.535(3)
C20 C21 1.535(3)
C20 H20 1.0000
C21 H21A 0.9800
C21 H21B 0.9800
C21 H21C 0.9800
C22 H22A 0.9800
C22 H22B 0.9800
C22 H22C 0.9800
C23 C25 1.531(3)
C23 C24 1.536(3)
C23 H23 1.0000
C24 H24A 0.9800
C24 H24B 0.9800
C24 H24C 0.9800
C25 H25A 0.9800
C25 H25B 0.9800
C25 H25C 0.9800
C26 C31 1.397(3)
C26 C27 1.403(2)
C27 C28 1.404(3)
C27 C35 1.519(3)
C28 C29 1.372(3)
C28 H28 0.9500
C29 C30 1.389(3)
C29 H29 0.9500
C30 C31 1.397(3)
C30 H30 0.9500
C31 C32 1.523(2)
C32 C33 1.532(3)
C32 C34 1.534(3)
C32 H32 1.0000
C33 H33A 0.9800
C33 H33B 0.9800
C33 H33C 0.9800
C34 H34A 0.9800
C34 H34B 0.9800
C34 H34C 0.9800
C35 C36 1.527(3)
C35 C37 1.531(3)
C35 H35 1.0000
C36 H36A 0.9800
C36 H36B 0.9800
C36 H36C 0.9800
C37 H37A 0.9800
C37 H37B 0.9800
C37 H37C 0.9800
C91 C96 1.381(3)
C91 C92 1.403(3)
C91 C97 1.479(3)
C92 C93 1.351(4)
C92 H92 0.9500
C93 C94 1.407(4)
C93 H93 0.9500
C94 C95 1.368(4)
C94 H94 0.9500
C95 C96 1.369(4)
C95 H95 0.9500
C96 H96 0.9500
C97 H97A 0.9800
C97 H97B 0.9800
C97 H97C 0.9800

loop_
_geom_torsion_atom_site_label_1
_geom_torsion_atom_site_label_2
_geom_torsion_atom_site_label_3
_geom_torsion_atom_site_label_4
_geom_torsion
C11 Rh1 O1 O2 85.02(8)
N2 Rh1 O1 O2 -172.83(7)
N1 Rh1 O1 O2 -85.85(8)
Cl1 Rh1 O1 O2 -3.11(17)
C11 Rh1 O2 O1 -93.70(8)
N2 Rh1 O2 O1 14.18(15)
N1 Rh1 O2 O1 91.74(8)
Cl1 Rh1 O2 O1 178.86(6)
O2 Rh1 N1 C1 -18.66(13)
O1 Rh1 N1 C1 23.87(13)
N2 Rh1 N1 C1 133.31(13)
Cl1 Rh1 N1 C1 -137.62(13)
O2 Rh1 N1 C5 149.49(15)
O1 Rh1 N1 C5 -167.98(15)
N2 Rh1 N1 C5 -58.54(14)
Cl1 Rh1 N1 C5 30.53(14)
O2 Rh1 N2 C10 148.06(14)
O1 Rh1 N2 C10 158.17(14)
C11 Rh1 N2 C10 -107.72(15)
N1 Rh1 N2 C10 71.02(15)
Cl1 Rh1 N2 C10 -18.56(14)
O2 Rh1 N2 C6 -18.76(19)
O1 Rh1 N2 C6 -8.65(14)
C11 Rh1 N2 C6 85.46(13)
N1 Rh1 N2 C6 -95.80(12)
Cl1 Rh1 N2 C6 174.62(12)
C5 N1 C1 C2 -1.5(3)
Rh1 N1 C1 C2 167.23(14)
N1 C1 C2 C3 0.2(3)
C1 C2 C3 C4 1.4(3)
C2 C3 C4 C5 -1.8(3)
C1 N1 C5 C4 1.2(3)
Rh1 N1 C5 C4 -167.13(14)
C3 C4 C5 N1 0.5(3)
C10 N2 C6 C7 -0.7(3)
Rh1 N2 C6 C7 167.40(14)
N2 C6 C7 C8 -0.8(3)
C6 C7 C8 C9 1.3(3)
C7 C8 C9 C10 -0.5(3)
C6 N2 C10 C9 1.6(3)
Rh1 N2 C10 C9 -164.93(14)
C8 C9 C10 N2 -1.0(3)
C13 N4 C11 N3 -0.20(18)
C26 N4 C11 N3 175.49(15)
C13 N4 C11 Rh1 179.95(12)
C26 N4 C11 Rh1 -4.4(3)
C12 N3 C11 N4 0.14(18)
C14 N3 C11 N4 -176.40(15)
C12 N3 C11 Rh1 -179.99(11)
C14 N3 C11 Rh1 3.5(2)
O2 Rh1 C11 N4 138.25(15)
O1 Rh1 C11 N4 95.83(15)
N2 Rh1 C11 N4 -13.92(16)
Cl1 Rh1 C11 N4 -102.82(15)
O2 Rh1 C11 N3 -41.58(14)
O1 Rh1 C11 N3 -84.00(14)
N2 Rh1 C11 N3 166.26(13)
Cl1 Rh1 C11 N3 77.36(13)
C11 N3 C12 C13 0.0(2)
C14 N3 C12 C13 176.97(15)
N3 C12 C13 N4 -0.09(19)
C11 N4 C13 C12 0.2(2)
C26 N4 C13 C12 -175.97(15)
C11 N3 C14 C15 -98.8(2)
C12 N3 C14 C15 84.8(2)
C11 N3 C14 C19 89.2(2)
C12 N3 C14 C19 -87.11(19)
C19 C14 C15 C16 -4.6(3)
N3 C14 C15 C16 -176.08(15)
C19 C14 C15 C23 172.05(16)
N3 C14 C15 C23 0.6(3)
C14 C15 C16 C17 2.3(3)
C23 C15 C16 C17 -174.47(17)
C15 C16 C17 C18 1.1(3)
C16 C17 C18 C19 -2.3(3)
C17 C18 C19 C14 0.1(3)
C17 C18 C19 C20 176.16(17)
C15 C14 C19 C18 3.4(3)
N3 C14 C19 C18 174.92(16)
C15 C14 C19 C20 -172.54(16)
N3 C14 C19 C20 -1.0(3)
C18 C19 C20 C22 41.7(2)
C14 C19 C20 C22 -142.52(18)
C18 C19 C20 C21 -81.4(2)
C14 C19 C20 C21 94.4(2)
C16 C15 C23 C25 79.7(2)
C14 C15 C23 C25 -96.9(2)
C16 C15 C23 C24 -42.4(2)
C14 C15 C23 C24 141.08(18)
C11 N4 C26 C31 97.1(2)
C13 N4 C26 C31 -87.5(2)
C11 N4 C26 C27 -88.1(2)
C13 N4 C26 C27 87.4(2)
C31 C26 C27 C28 0.4(3)
N4 C26 C27 C28 -174.13(16)
C31 C26 C27 C35 -178.62(17)
N4 C26 C27 C35 6.9(3)
C26 C27 C28 C29 -0.6(3)
C35 C27 C28 C29 178.39(19)
C27 C28 C29 C30 0.2(3)
C28 C29 C30 C31 0.6(3)
C27 C26 C31 C30 0.3(3)
N4 C26 C31 C30 174.80(16)
C27 C26 C31 C32 -178.82(17)
N4 C26 C31 C32 -4.3(3)
C29 C30 C31 C26 -0.8(3)
C29 C30 C31 C32 178.33(18)
C26 C31 C32 C33 -146.41(18)
C30 C31 C32 C33 34.5(3)
C26 C31 C32 C34 91.3(2)
C30 C31 C32 C34 -87.8(2)
C26 C27 C35 C36 -89.7(2)
C28 C27 C35 C36 91.3(2)
C26 C27 C35 C37 146.73(19)
C28 C27 C35 C37 -32.2(3)
C96 C91 C92 C93 -0.4(4)
C97 C91 C92 C93 178.7(3)
C91 C92 C93 C94 0.0(5)
C92 C93 C94 C95 -0.3(5)
C93 C94 C95 C96 1.0(4)
C94 C95 C96 C91 -1.3(4)
C92 C91 C96 C95 1.0(3)
C97 C91 C96 C95 -178.0(2)
